data_4110914
loop_
_publ_author_name
'Takahiro Sasamori'
'Eiko Mieda'
'Noriyoshi Nagahora'
'Kazunobu Sato'
'Daisuke Shiomi'
'Takeji Takui'
'Yoshinobu Hosoi'
'Yukio Furukawa'
'Nozomi Takagi'
'Shigeru Nagase'
'Norihiro Tokitoh'

_publ_section_title
;
 One-Electron Reduction of Kinetically Stabilized Dipnictenes: Synthesis
 of Dipnictene Anion Radicals
;
_journal_name_full 'Journal of the American Chemical Society'
_journal_page_first 12582
_journal_page_last 12588
_journal_paper_doi 10.1021/ja064062m
_journal_volume 128
_journal_year 2006
_chemical_formula_moiety 'C60 H134 Sb2 Si14, C12 H30 Li O6'
_chemical_formula_sum 'C72 H164 Li O6 Sb2 Si14'
_chemical_formula_weight 1769.73
_chemical_name_common '2b anion'
_chemical_name_systematic
; 
 ? 
;
_space_group_IT_number 14
_symmetry_cell_setting monoclinic
_symmetry_Int_Tables_number 14
_symmetry_space_group_name_Hall '-P 2yn'
_symmetry_space_group_name_H-M 'P 1 21/n 1'
_atom_sites_solution_hydrogens geom
_atom_sites_solution_primary direct
_atom_sites_solution_secondary difmap
_audit_creation_method SHELXL-97
_cell_angle_alpha 90.00
_cell_angle_beta 116.5601(5)
_cell_angle_gamma 90.00
_cell_formula_units_Z 2
_cell_length_a 14.8773(2)
_cell_length_b 25.2561(3)
_cell_length_c 14.9110(2)
_cell_measurement_temperature 103(2)
_cell_measurement_theta_max 25.5
_cell_measurement_theta_min 2.72
_cell_volume 5011.42(11)
_computing_cell_refinement HKL2000
_computing_data_collection CrystalClear
_computing_data_reduction HKL2000
_computing_structure_refinement 'SHELXL-97 (Sheldrick, 1997)'
_computing_structure_solution 'SHELXS-97 (Sheldrick, 1990)'
_diffrn_ambient_temperature 103(2)
_diffrn_detector_area_resol_mean 7.31
_diffrn_measured_fraction_theta_full 0.997
_diffrn_measured_fraction_theta_max 0.997
_diffrn_measurement_device_type 'Rigaku Mercury'
_diffrn_measurement_method \w
_diffrn_radiation_monochromator graphite
_diffrn_radiation_source 'fine-focus sealed tube'
_diffrn_radiation_type MoK\a
_diffrn_radiation_wavelength 0.71069
_diffrn_reflns_av_R_equivalents 0.0266
_diffrn_reflns_av_sigmaI/netI 0.0221
_diffrn_reflns_limit_h_max 18
_diffrn_reflns_limit_h_min -18
_diffrn_reflns_limit_k_max 30
_diffrn_reflns_limit_k_min -30
_diffrn_reflns_limit_l_max 18
_diffrn_reflns_limit_l_min -18
_diffrn_reflns_number 51264
_diffrn_reflns_theta_full 25.50
_diffrn_reflns_theta_max 25.50
_diffrn_reflns_theta_min 2.72
_exptl_absorpt_coefficient_mu 0.747
_exptl_absorpt_correction_T_max 0.9291
_exptl_absorpt_correction_T_min 0.8070
_exptl_absorpt_correction_type multi-scan
_exptl_absorpt_process_details 'Jacobson, R. (1998) Private communication'
_exptl_crystal_colour prism
_exptl_crystal_density_diffrn 1.173
_exptl_crystal_description brown
_exptl_crystal_F_000 1890
_exptl_crystal_size_max 0.30
_exptl_crystal_size_mid 0.20
_exptl_crystal_size_min 0.10
_refine_diff_density_max 1.167
_refine_diff_density_min -0.963
_refine_diff_density_rms 0.086
_refine_ls_extinction_method none
_refine_ls_goodness_of_fit_ref 1.037
_refine_ls_hydrogen_treatment constr
_refine_ls_matrix_type full
_refine_ls_number_parameters 605
_refine_ls_number_reflns 9298
_refine_ls_number_restraints 76
_refine_ls_restrained_S_all 1.086
_refine_ls_R_factor_all 0.0501
_refine_ls_R_factor_gt 0.0415
_refine_ls_shift/su_max 0.000
_refine_ls_shift/su_mean 0.000
_refine_ls_structure_factor_coef Fsqd
_refine_ls_weighting_details 'calc w=1/[\s^2^(Fo^2^)+(0.0483P)^2^+14.2148P] where P=(Fo^2^+2Fc^2^)/3'
_refine_ls_weighting_scheme calc
_refine_ls_wR_factor_gt 0.1018
_refine_ls_wR_factor_ref 0.1096
_reflns_number_gt 8007
_reflns_number_total 9298
_reflns_threshold_expression >2sigma(I)
_cod_data_source_file ja064062msi20060609_052254.cif
_cod_data_source_block 2banion
_cod_original_sg_symbol_H-M 'P 21/n'
_cod_database_code 4110914

loop_
_symmetry_equiv_pos_as_xyz
'x, y, z'
'-x+1/2, y+1/2, -z+1/2'
'-x, -y, -z'
'x-1/2, -y-1/2, z-1/2'

loop_
_atom_site_label
_atom_site_type_symbol
_atom_site_fract_x
_atom_site_fract_y
_atom_site_fract_z
_atom_site_U_iso_or_equiv
_atom_site_adp_type
_atom_site_occupancy
_atom_site_symmetry_multiplicity
_atom_site_calc_flag
_atom_site_refinement_flags
_atom_site_disorder_assembly
_atom_site_disorder_group
Sb1 Sb 0.058537(16) 0.026160(9) 0.087900(17) 0.02151(8) Uani 1 1 d . . .
C1 C -0.0541(2) 0.07312(13) 0.1129(2) 0.0176(6) Uani 1 1 d . . .
C2 C -0.1184(2) 0.04991(13) 0.1492(2) 0.0181(6) Uani 1 1 d . . .
C3 C -0.1760(2) 0.08200(13) 0.1804(2) 0.0199(7) Uani 1 1 d . . .
H1 H -0.2179 0.0653 0.2048 0.024 Uiso 1 1 calc R . .
C4 C -0.1750(2) 0.13748(13) 0.1776(2) 0.0205(7) Uani 1 1 d . A .
C5 C -0.1129(2) 0.15956(13) 0.1395(2) 0.0204(7) Uani 1 1 d . . .
H2 H -0.1111 0.1970 0.1345 0.025 Uiso 1 1 calc R . .
C6 C -0.0532(2) 0.12918(13) 0.1082(2) 0.0184(6) Uani 1 1 d . . .
C7 C -0.1257(3) -0.00977(13) 0.1561(2) 0.0209(7) Uani 1 1 d . . .
H3 H -0.0875 -0.0229 0.1197 0.025 Uiso 1 1 calc R . .
C8 C -0.2387(3) 0.17133(14) 0.2159(3) 0.0255(7) Uani 1 1 d . . .
C9 C 0.0148(2) 0.15836(13) 0.0732(2) 0.0209(7) Uani 1 1 d . . .
H4 H 0.0496 0.1288 0.0565 0.025 Uiso 1 1 calc R . .
Si1 Si -0.04791(8) -0.03548(4) 0.28810(7) 0.0272(2) Uani 1 1 d . . .
Si2 Si -0.25602(8) -0.03650(4) 0.07726(8) 0.0278(2) Uani 1 1 d . . .
Si3 Si -0.19729(14) 0.15323(8) 0.35326(11) 0.0432(5) Uani 0.811(3) 1 d P A 1
Si4 Si -0.37549(11) 0.15599(7) 0.13018(15) 0.0513(5) Uani 0.811(3) 1 d P A 1
Si5 Si -0.22166(15) 0.24642(6) 0.20903(17) 0.0536(6) Uani 0.811(3) 1 d P A 1
Si6 Si 0.12194(8) 0.19386(4) 0.17818(8) 0.0290(2) Uani 1 1 d . . .
Si7 Si -0.05653(8) 0.19228(4) -0.05101(8) 0.0284(2) Uani 1 1 d . . .
C10 C 0.0614(4) 0.0096(2) 0.3566(3) 0.0595(15) Uani 1 1 d . . .
H5 H 0.0990 -0.0026 0.4260 0.089 Uiso 1 1 calc R . .
H6 H 0.0370 0.0456 0.3562 0.089 Uiso 1 1 calc R . .
H7 H 0.1054 0.0092 0.3236 0.089 Uiso 1 1 calc R . .
C11 C 0.0008(5) -0.10194(19) 0.2814(4) 0.0587(15) Uani 1 1 d . . .
H8 H 0.0496 -0.1130 0.3487 0.088 Uiso 1 1 calc R . .
H9 H 0.0336 -0.1007 0.2373 0.088 Uiso 1 1 calc R . .
H10 H -0.0550 -0.1273 0.2548 0.088 Uiso 1 1 calc R . .
C12 C -0.1183(5) -0.0424(3) 0.3640(4) 0.086(2) Uani 1 1 d . . .
H11 H -0.1733 -0.0678 0.3315 0.130 Uiso 1 1 calc R . .
H12 H -0.1458 -0.0080 0.3693 0.130 Uiso 1 1 calc R . .
H13 H -0.0728 -0.0552 0.4312 0.130 Uiso 1 1 calc R . .
C13 C -0.2443(4) -0.10481(17) 0.0372(4) 0.0467(11) Uani 1 1 d . . .
H14 H -0.3104 -0.1174 -0.0120 0.070 Uiso 1 1 calc R . .
H15 H -0.2183 -0.1283 0.0956 0.070 Uiso 1 1 calc R . .
H16 H -0.1979 -0.1047 0.0068 0.070 Uiso 1 1 calc R . .
C14 C -0.3381(4) -0.0417(2) 0.1429(5) 0.0638(16) Uani 1 1 d . . .
H17 H -0.3279 -0.0106 0.1856 0.096 Uiso 1 1 calc R . .
H18 H -0.3204 -0.0738 0.1844 0.096 Uiso 1 1 calc R . .
H19 H -0.4087 -0.0436 0.0930 0.096 Uiso 1 1 calc R . .
C15 C -0.3169(3) 0.0050(2) -0.0372(4) 0.0496(12) Uani 1 1 d . . .
H20 H -0.2765 0.0042 -0.0740 0.074 Uiso 1 1 calc R . .
H21 H -0.3221 0.0416 -0.0179 0.074 Uiso 1 1 calc R . .
H22 H -0.3843 -0.0087 -0.0799 0.074 Uiso 1 1 calc R . .
C16 C -0.2466(16) 0.1914(5) 0.4236(10) 0.158(7) Uani 0.811(3) 1 d PU A 1
H41 H -0.2467 0.2290 0.4077 0.238 Uiso 0.811(3) 1 calc PR A 1
H42 H -0.2046 0.1859 0.4955 0.238 Uiso 0.811(3) 1 calc PR A 1
H43 H -0.3155 0.1799 0.4059 0.238 Uiso 0.811(3) 1 calc PR A 1
C17 C -0.0628(8) 0.1853(5) 0.4311(8) 0.121(3) Uani 0.811(3) 1 d PU A 1
H44 H -0.0643 0.2224 0.4112 0.182 Uiso 0.811(3) 1 calc PR A 1
H45 H -0.0130 0.1659 0.4178 0.182 Uiso 0.811(3) 1 calc PR A 1
H46 H -0.0447 0.1835 0.5029 0.182 Uiso 0.811(3) 1 calc PR A 1
C18 C -0.1809(9) 0.0872(4) 0.3924(7) 0.105(3) Uani 0.811(3) 1 d PU A 1
H47 H -0.1492 0.0675 0.3574 0.157 Uiso 0.811(3) 1 calc PR A 1
H48 H -0.2464 0.0714 0.3769 0.157 Uiso 0.811(3) 1 calc PR A 1
H49 H -0.1378 0.0855 0.4649 0.157 Uiso 0.811(3) 1 calc PR A 1
C19 C -0.3946(9) 0.1525(5) -0.0045(8) 0.126(4) Uani 0.811(3) 1 d PU A 1
H50 H -0.3716 0.1856 -0.0217 0.189 Uiso 0.811(3) 1 calc PR A 1
H51 H -0.4661 0.1473 -0.0494 0.189 Uiso 0.811(3) 1 calc PR A 1
H52 H -0.3560 0.1228 -0.0117 0.189 Uiso 0.811(3) 1 calc PR A 1
C20 C -0.4227(13) 0.0906(5) 0.1416(13) 0.140(7) Uani 0.811(3) 1 d PU A 1
H53 H -0.3775 0.0632 0.1386 0.210 Uiso 0.811(3) 1 calc PR A 1
H54 H -0.4901 0.0855 0.0865 0.210 Uiso 0.811(3) 1 calc PR A 1
H55 H -0.4257 0.0882 0.2058 0.210 Uiso 0.811(3) 1 calc PR A 1
C21 C -0.4683(5) 0.2034(3) 0.1396(6) 0.0631(19) Uani 0.811(3) 1 d P A 1
H56 H -0.4521 0.2396 0.1279 0.095 Uiso 0.811(3) 1 calc PR A 1
H57 H -0.4649 0.2010 0.2066 0.095 Uiso 0.811(3) 1 calc PR A 1
H58 H -0.5362 0.1943 0.0892 0.095 Uiso 0.811(3) 1 calc PR A 1
C22 C -0.2844(7) 0.2883(2) 0.2682(7) 0.076(3) Uani 0.811(3) 1 d P A 1
H59 H -0.3565 0.2805 0.2371 0.114 Uiso 0.811(3) 1 calc PR A 1
H60 H -0.2742 0.3258 0.2584 0.114 Uiso 0.811(3) 1 calc PR A 1
H61 H -0.2552 0.2806 0.3402 0.114 Uiso 0.811(3) 1 calc PR A 1
C23 C -0.2672(16) 0.2730(6) 0.0892(18) 0.172(7) Uani 0.811(3) 1 d PU A 1
H62 H -0.2391 0.2534 0.0508 0.258 Uiso 0.811(3) 1 calc PR A 1
H63 H -0.2475 0.3103 0.0937 0.258 Uiso 0.811(3) 1 calc PR A 1
H64 H -0.3406 0.2703 0.0554 0.258 Uiso 0.811(3) 1 calc PR A 1
C24 C -0.0875(8) 0.2685(4) 0.2740(11) 0.123(4) Uani 0.811(3) 1 d PU A 1
H65 H -0.0479 0.2487 0.2476 0.185 Uiso 0.811(3) 1 calc PR A 1
H66 H -0.0608 0.2620 0.3461 0.185 Uiso 0.811(3) 1 calc PR A 1
H67 H -0.0837 0.3065 0.2622 0.185 Uiso 0.811(3) 1 calc PR A 1
C25 C 0.1017(5) 0.26694(19) 0.1839(4) 0.0672(16) Uani 1 1 d . . .
H23 H 0.0340 0.2732 0.1773 0.101 Uiso 1 1 calc R . .
H24 H 0.1090 0.2848 0.1292 0.101 Uiso 1 1 calc R . .
H25 H 0.1515 0.2810 0.2483 0.101 Uiso 1 1 calc R . .
C26 C 0.2381(3) 0.1867(3) 0.1608(3) 0.0586(15) Uani 1 1 d . . .
H26 H 0.2945 0.2039 0.2166 0.088 Uiso 1 1 calc R . .
H27 H 0.2276 0.2034 0.0975 0.088 Uiso 1 1 calc R . .
H28 H 0.2532 0.1490 0.1592 0.088 Uiso 1 1 calc R . .
C27 C 0.1425(3) 0.16210(18) 0.2989(3) 0.0358(9) Uani 1 1 d . . .
H29 H 0.1512 0.1239 0.2949 0.054 Uiso 1 1 calc R . .
H30 H 0.0842 0.1688 0.3115 0.054 Uiso 1 1 calc R . .
H31 H 0.2028 0.1770 0.3537 0.054 Uiso 1 1 calc R . .
C28 C -0.1227(5) 0.2546(2) -0.0477(4) 0.0723(19) Uani 1 1 d . . .
H32 H -0.1487 0.2722 -0.1132 0.108 Uiso 1 1 calc R . .
H33 H -0.0754 0.2782 0.0040 0.108 Uiso 1 1 calc R . .
H34 H -0.1785 0.2461 -0.0323 0.108 Uiso 1 1 calc R . .
C29 C 0.0327(3) 0.21212(17) -0.1017(3) 0.0359(9) Uani 1 1 d . . .
H35 H 0.0755 0.1819 -0.0982 0.054 Uiso 1 1 calc R . .
H36 H 0.0747 0.2415 -0.0618 0.054 Uiso 1 1 calc R . .
H37 H -0.0053 0.2234 -0.1716 0.054 Uiso 1 1 calc R . .
C30 C -0.1519(4) 0.1446(2) -0.1363(3) 0.0548(14) Uani 1 1 d . . .
H38 H -0.1199 0.1103 -0.1332 0.082 Uiso 1 1 calc R . .
H39 H -0.1808 0.1581 -0.2051 0.082 Uiso 1 1 calc R . .
H40 H -0.2053 0.1403 -0.1154 0.082 Uiso 1 1 calc R . .
Si8 Si -0.1542(5) 0.1893(4) 0.3499(5) 0.053(2) Uani 0.189(3) 1 d PD A 2
Si9 Si -0.3488(5) 0.1293(3) 0.2301(7) 0.057(2) Uani 0.189(3) 1 d PD A 2
Si10 Si -0.3102(7) 0.2225(3) 0.1190(7) 0.060(2) Uani 0.189(3) 1 d PD A 2
C31 C -0.067(3) 0.2475(12) 0.349(4) 0.098(7) Uani 0.189(3) 1 d PDU A 2
H68 H -0.0345 0.2378 0.3070 0.147 Uiso 0.189(3) 1 calc PR A 2
H69 H -0.0157 0.2543 0.4176 0.147 Uiso 0.189(3) 1 calc PR A 2
H70 H -0.1076 0.2795 0.3221 0.147 Uiso 0.189(3) 1 calc PR A 2
C32 C -0.0639(9) 0.1327(5) 0.4147(9) 0.002(2) Uani 0.189(3) 1 d PU A 2
H71 H -0.0289 0.1227 0.3750 0.002 Uiso 0.189(3) 1 calc PR A 2
H72 H -0.1016 0.1023 0.4208 0.002 Uiso 0.189(3) 1 calc PR A 2
H73 H -0.0146 0.1441 0.4816 0.002 Uiso 0.189(3) 1 calc PR A 2
C33 C -0.232(8) 0.217(2) 0.420(5) 0.157(10) Uani 0.189(3) 1 d PU A 2
H74 H -0.1858 0.2269 0.4893 0.235 Uiso 0.189(3) 1 calc PR A 2
H75 H -0.2791 0.1902 0.4206 0.235 Uiso 0.189(3) 1 calc PR A 2
H76 H -0.2701 0.2489 0.3849 0.235 Uiso 0.189(3) 1 calc PR A 2
C34 C -0.2811(12) 0.0860(6) 0.3548(12) 0.014(3) Uani 0.189(3) 1 d PU A 2
H77 H -0.2402 0.1091 0.4112 0.022 Uiso 0.189(3) 1 calc PR A 2
H78 H -0.2380 0.0594 0.3456 0.022 Uiso 0.189(3) 1 calc PR A 2
H79 H -0.3320 0.0682 0.3689 0.022 Uiso 0.189(3) 1 calc PR A 2
C35 C -0.432(6) 0.101(3) 0.104(3) 0.136(10) Uani 0.189(3) 1 d PDU A 2
H80 H -0.3922 0.0778 0.0821 0.204 Uiso 0.189(3) 1 calc PR A 2
H81 H -0.4616 0.1295 0.0551 0.204 Uiso 0.189(3) 1 calc PR A 2
H82 H -0.4857 0.0799 0.1077 0.204 Uiso 0.189(3) 1 calc PR A 2
C36 C -0.430(2) 0.1686(14) 0.272(3) 0.073(10) Uani 0.189(3) 1 d P A 2
H83 H -0.3879 0.1884 0.3326 0.110 Uiso 0.189(3) 1 calc PR A 2
H84 H -0.4742 0.1446 0.2856 0.110 Uiso 0.189(3) 1 calc PR A 2
H85 H -0.4714 0.1934 0.2185 0.110 Uiso 0.189(3) 1 calc PR A 2
C37 C -0.363(3) 0.189(2) -0.010(2) 0.103(7) Uani 0.189(3) 1 d PDU A 2
H95 H -0.4025 0.2153 -0.0615 0.154 Uiso 0.189(3) 1 calc PR A 2
H96 H -0.4064 0.1598 -0.0117 0.154 Uiso 0.189(3) 1 calc PR A 2
H97 H -0.3077 0.1764 -0.0222 0.154 Uiso 0.189(3) 1 calc PR A 2
C38 C -0.438(3) 0.2481(16) 0.104(3) 0.102(16) Uani 0.189(3) 1 d P A 2
H89 H -0.4276 0.2684 0.1642 0.153 Uiso 0.189(3) 1 calc PR A 2
H90 H -0.4821 0.2180 0.0965 0.153 Uiso 0.189(3) 1 calc PR A 2
H91 H -0.4679 0.2709 0.0452 0.153 Uiso 0.189(3) 1 calc PR A 2
C39 C -0.272(7) 0.285(2) 0.075(10) 0.173(9) Uani 0.189(3) 1 d PDU A 2
H92 H -0.2401 0.3099 0.1314 0.259 Uiso 0.189(3) 1 calc PR A 2
H93 H -0.3315 0.3022 0.0221 0.259 Uiso 0.189(3) 1 calc PR A 2
H94 H -0.2241 0.2766 0.0483 0.259 Uiso 0.189(3) 1 calc PR A 2
Li1 Li 0.5000 0.0000 0.5000 0.038(2) Uani 1 2 d S . .
O1 O 0.3793(3) -0.0492(3) 0.4094(3) 0.104(2) Uani 1 1 d . . .
O2 O 0.4410(2) 0.05585(12) 0.3836(2) 0.0407(7) Uani 1 1 d . . .
O3 O 0.4175(4) 0.03984(17) 0.5651(5) 0.0978(19) Uani 1 1 d . . .
C40 C 0.3527(9) -0.0897(4) 0.4188(8) 0.057(3) Uani 0.50 1 d P B 1
H98 H 0.3916 -0.1015 0.4883 0.086 Uiso 0.50 1 calc PR B 1
H99 H 0.3621 -0.1148 0.3735 0.086 Uiso 0.50 1 calc PR B 1
H100 H 0.2814 -0.0880 0.4029 0.086 Uiso 0.50 1 calc PR B 1
C41 C 0.3340(7) -0.0202(4) 0.3099(7) 0.045(2) Uani 0.50 1 d P B 1
H101 H 0.3667 -0.0338 0.2695 0.054 Uiso 0.50 1 calc PR B 1
H102 H 0.2621 -0.0300 0.2744 0.054 Uiso 0.50 1 calc PR B 1
C42 C 0.3402(7) 0.0391(4) 0.3101(7) 0.046(2) Uani 0.50 1 d P B 1
H103 H 0.3269 0.0519 0.2425 0.055 Uiso 0.50 1 calc PR B 1
H104 H 0.2890 0.0546 0.3277 0.055 Uiso 0.50 1 calc PR B 1
C43 C 0.4547(8) 0.1096(4) 0.3781(8) 0.054(3) Uani 0.50 1 d P B 1
H105 H 0.5226 0.1194 0.4277 0.081 Uiso 0.50 1 calc PR B 1
H106 H 0.4052 0.1290 0.3919 0.081 Uiso 0.50 1 calc PR B 1
H107 H 0.4461 0.1186 0.3108 0.081 Uiso 0.50 1 calc PR B 1
C44 C 0.3286(7) 0.0502(4) 0.5546(8) 0.049(2) Uani 0.50 1 d P B 3
H116 H 0.2817 0.0230 0.5125 0.073 Uiso 0.50 1 calc PR B 3
H117 H 0.3072 0.0849 0.5228 0.073 Uiso 0.50 1 calc PR B 3
H118 H 0.3291 0.0505 0.6205 0.073 Uiso 0.50 1 calc PR B 3
C45 C 0.4873(7) 0.0904(4) 0.6392(8) 0.052(2) Uani 0.50 1 d P B 3
H112 H 0.4689 0.1238 0.6004 0.062 Uiso 0.50 1 calc PR B 3
H113 H 0.4719 0.0945 0.6969 0.062 Uiso 0.50 1 calc PR B 3
C46 C 0.5971(7) 0.0804(4) 0.6766(7) 0.049(2) Uani 0.50 1 d P . 3
H114 H 0.6219 0.0587 0.7382 0.058 Uiso 0.50 1 calc PR . 3
H115 H 0.6336 0.1146 0.6939 0.058 Uiso 0.50 1 calc PR . 3
C47 C 0.7134(8) 0.0634(5) 0.6143(8) 0.061(3) Uani 0.50 1 d P . 3
H122 H 0.7350 0.0469 0.5676 0.092 Uiso 0.50 1 calc PR . 3
H123 H 0.7575 0.0517 0.6827 0.092 Uiso 0.50 1 calc PR . 3
H124 H 0.7169 0.1020 0.6102 0.092 Uiso 0.50 1 calc PR . 3
C48 C 0.5622(9) -0.0600(5) 0.7050(8) 0.067(3) Uani 0.50 1 d P . 2
H125 H 0.5032 -0.0427 0.7047 0.100 Uiso 0.50 1 calc PR . 2
H126 H 0.6234 -0.0430 0.7548 0.100 Uiso 0.50 1 calc PR . 2
H127 H 0.5625 -0.0975 0.7220 0.100 Uiso 0.50 1 calc PR . 2
C49 C 0.6454(7) -0.0810(4) 0.6095(7) 0.048(2) Uani 0.50 1 d P . 2
H108 H 0.6559 -0.1169 0.6391 0.057 Uiso 0.50 1 calc PR . 2
H109 H 0.7068 -0.0600 0.6487 0.057 Uiso 0.50 1 calc PR . 2
C50 C 0.6294(9) -0.0850(4) 0.5036(8) 0.056(3) Uani 0.50 1 d P . 2
H110 H 0.6956 -0.0916 0.5050 0.067 Uiso 0.50 1 calc PR . 2
H111 H 0.5874 -0.1166 0.4736 0.067 Uiso 0.50 1 calc PR . 2
C51 C 0.5997(9) -0.0323(5) 0.3634(9) 0.062(3) Uani 0.50 1 d P . 2
H119 H 0.5625 -0.0011 0.3263 0.093 Uiso 0.50 1 calc PR . 2
H120 H 0.5786 -0.0633 0.3193 0.093 Uiso 0.50 1 calc PR . 2
H121 H 0.6719 -0.0265 0.3871 0.093 Uiso 0.50 1 calc PR . 2

loop_
_atom_site_aniso_label
_atom_site_aniso_U_11
_atom_site_aniso_U_22
_atom_site_aniso_U_33
_atom_site_aniso_U_23
_atom_site_aniso_U_13
_atom_site_aniso_U_12
Sb1 0.01852(13) 0.02322(13) 0.02311(13) -0.00531(9) 0.00959(9) 0.00013(9)
C1 0.0166(15) 0.0223(16) 0.0126(14) -0.0025(12) 0.0053(12) 0.0014(12)
C2 0.0187(16) 0.0203(16) 0.0120(14) -0.0018(12) 0.0040(12) 0.0001(13)
C3 0.0180(16) 0.0244(17) 0.0173(15) 0.0001(13) 0.0080(13) -0.0028(13)
C4 0.0188(16) 0.0239(17) 0.0169(15) -0.0022(13) 0.0065(13) 0.0021(13)
C5 0.0199(16) 0.0180(16) 0.0191(16) -0.0009(12) 0.0049(13) -0.0010(13)
C6 0.0161(15) 0.0216(16) 0.0147(15) 0.0002(12) 0.0044(12) -0.0012(12)
C7 0.0255(17) 0.0193(16) 0.0218(17) -0.0022(13) 0.0140(14) -0.0013(13)
C8 0.0272(18) 0.0249(18) 0.0296(18) 0.0002(14) 0.0174(16) 0.0037(14)
C9 0.0187(16) 0.0209(16) 0.0216(16) 0.0019(13) 0.0078(14) 0.0008(13)
Si1 0.0372(6) 0.0252(5) 0.0214(5) 0.0025(4) 0.0152(4) 0.0056(4)
Si2 0.0258(5) 0.0254(5) 0.0345(6) -0.0088(4) 0.0155(4) -0.0065(4)
Si3 0.0486(10) 0.0602(11) 0.0303(8) 0.0070(7) 0.0262(7) 0.0225(9)
Si4 0.0203(7) 0.0411(9) 0.0788(13) -0.0140(8) 0.0100(7) 0.0097(6)
Si5 0.0750(12) 0.0167(7) 0.1091(16) -0.0055(8) 0.0769(12) 0.0000(7)
Si6 0.0243(5) 0.0318(5) 0.0277(5) -0.0022(4) 0.0088(4) -0.0096(4)
Si7 0.0241(5) 0.0359(6) 0.0251(5) 0.0113(4) 0.0108(4) 0.0053(4)
C10 0.066(3) 0.059(3) 0.024(2) 0.008(2) -0.006(2) -0.014(3)
C11 0.088(4) 0.039(3) 0.035(2) 0.005(2) 0.016(3) 0.028(3)
C12 0.081(4) 0.155(7) 0.044(3) 0.044(4) 0.046(3) 0.043(4)
C13 0.042(3) 0.031(2) 0.065(3) -0.017(2) 0.023(2) -0.0106(19)
C14 0.059(3) 0.071(4) 0.086(4) -0.039(3) 0.055(3) -0.037(3)
C15 0.031(2) 0.050(3) 0.045(3) 0.000(2) -0.004(2) -0.005(2)
C16 0.332(17) 0.114(10) 0.105(7) 0.063(8) 0.165(10) 0.151(14)
C17 0.107(6) 0.128(6) 0.086(5) -0.007(5) 0.004(5) 0.006(5)
C18 0.149(7) 0.091(6) 0.066(5) 0.017(4) 0.041(5) 0.032(5)
C19 0.089(6) 0.160(9) 0.088(5) -0.046(6) 0.003(4) 0.045(6)
C20 0.034(5) 0.049(7) 0.315(17) 0.009(9) 0.059(9) -0.002(5)
C21 0.035(3) 0.058(4) 0.093(5) -0.008(4) 0.026(3) 0.017(3)
C22 0.109(6) 0.030(3) 0.144(8) -0.016(4) 0.105(6) -0.002(3)
C23 0.302(15) 0.090(9) 0.267(15) 0.144(9) 0.256(14) 0.146(10)
C24 0.094(6) 0.080(6) 0.206(10) -0.071(6) 0.076(7) -0.034(5)
C25 0.088(4) 0.031(3) 0.063(3) -0.007(2) 0.016(3) -0.024(3)
C26 0.025(2) 0.116(5) 0.032(2) -0.010(3) 0.0101(19) -0.023(3)
C27 0.028(2) 0.048(2) 0.0239(19) -0.0044(17) 0.0050(16) -0.0095(17)
C28 0.090(4) 0.083(4) 0.063(3) 0.046(3) 0.051(3) 0.062(4)
C29 0.041(2) 0.038(2) 0.033(2) 0.0100(17) 0.0207(18) 0.0018(18)
C30 0.039(3) 0.087(4) 0.025(2) 0.010(2) 0.0023(19) -0.021(2)
Si8 0.035(4) 0.081(6) 0.036(4) -0.032(4) 0.010(3) 0.010(4)
Si9 0.037(4) 0.047(4) 0.094(6) -0.023(4) 0.037(4) -0.004(3)
Si10 0.066(5) 0.059(5) 0.068(5) 0.020(4) 0.043(4) 0.028(4)
C31 0.076(10) 0.064(11) 0.185(14) -0.081(11) 0.087(11) -0.035(9)
C32 0.002(2) 0.002(2) 0.001(2) -0.0004(10) 0.0011(14) 0.0004(10)
C33 0.333(19) 0.110(16) 0.097(10) 0.063(14) 0.159(13) 0.152(18)
C34 0.017(3) 0.018(3) 0.015(3) 0.005(2) 0.013(2) 0.003(2)
C35 0.035(10) 0.050(13) 0.30(2) -0.006(14) 0.061(14) 0.012(11)
C36 0.07(2) 0.08(2) 0.10(3) -0.039(19) 0.07(2) -0.014(16)
C37 0.083(11) 0.147(14) 0.051(9) -0.050(11) 0.006(9) 0.056(11)
C38 0.13(3) 0.09(3) 0.14(4) 0.07(3) 0.10(3) 0.08(3)
C39 0.303(17) 0.090(14) 0.266(18) 0.141(15) 0.253(16) 0.145(14)
Li1 0.029(5) 0.052(6) 0.034(5) 0.016(4) 0.014(4) 0.007(4)
O1 0.054(3) 0.200(6) 0.037(2) 0.011(3) 0.0015(18) -0.073(3)
O2 0.0351(16) 0.0406(17) 0.0428(17) 0.0130(13) 0.0142(13) 0.0101(13)
O3 0.120(4) 0.061(3) 0.185(5) 0.064(3) 0.134(4) 0.055(3)
C40 0.055(7) 0.050(6) 0.049(6) -0.015(5) 0.007(5) 0.011(5)
C41 0.040(5) 0.050(5) 0.033(4) -0.003(4) 0.005(4) 0.004(4)
C42 0.035(5) 0.049(5) 0.035(5) 0.006(4) -0.002(4) 0.009(4)
C43 0.050(6) 0.037(5) 0.068(7) 0.020(5) 0.019(5) 0.005(4)
C44 0.033(5) 0.061(6) 0.057(6) -0.004(5) 0.025(4) -0.004(4)
C45 0.053(6) 0.039(5) 0.067(6) -0.030(5) 0.030(5) -0.007(4)
C46 0.049(5) 0.043(5) 0.052(6) -0.023(4) 0.021(5) -0.015(4)
C47 0.036(5) 0.088(9) 0.058(6) -0.007(6) 0.018(5) -0.018(6)
C48 0.080(8) 0.081(8) 0.050(6) 0.025(6) 0.039(6) 0.040(7)
C49 0.051(5) 0.049(5) 0.049(5) 0.024(4) 0.028(5) 0.027(4)
C50 0.078(7) 0.049(6) 0.058(6) 0.021(5) 0.046(6) 0.037(5)
C51 0.075(8) 0.069(7) 0.065(7) 0.022(6) 0.051(7) 0.028(6)

loop_
_atom_type_symbol
_atom_type_description
_atom_type_scat_dispersion_real
_atom_type_scat_dispersion_imag
_atom_type_scat_source
C C 0.0033 0.0016 'International Tables Vol C Tables 4.2.6.8 and 6.1.1.4'
H H 0.0000 0.0000 'International Tables Vol C Tables 4.2.6.8 and 6.1.1.4'
Li Li -0.0003 0.0001 'International Tables Vol C Tables 4.2.6.8 and 6.1.1.4'
O O 0.0106 0.0060 'International Tables Vol C Tables 4.2.6.8 and 6.1.1.4'
Sb Sb -0.5866 1.5461 'International Tables Vol C Tables 4.2.6.8 and 6.1.1.4'
Si Si 0.0817 0.0704 'International Tables Vol C Tables 4.2.6.8 and 6.1.1.4'

loop_
_geom_angle_atom_site_label_1
_geom_angle_atom_site_label_2
_geom_angle_atom_site_label_3
_geom_angle
_geom_angle_site_symmetry_1
_geom_angle_site_symmetry_3
C1 Sb1 Sb1 102.29(8) . 3
C6 C1 C2 117.0(3) . .
C6 C1 Sb1 120.1(2) . .
C2 C1 Sb1 122.1(2) . .
C3 C2 C1 120.3(3) . .
C3 C2 C7 118.6(3) . .
C1 C2 C7 121.1(3) . .
C2 C3 C4 123.5(3) . .
C2 C3 H1 118.3 . .
C4 C3 H1 118.3 . .
C5 C4 C3 115.4(3) . .
C5 C4 C8 123.3(3) . .
C3 C4 C8 121.3(3) . .
C4 C5 C6 123.3(3) . .
C4 C5 H2 118.4 . .
C6 C5 H2 118.4 . .
C5 C6 C1 120.6(3) . .
C5 C6 C9 117.8(3) . .
C1 C6 C9 121.5(3) . .
C2 C7 Si2 113.4(2) . .
C2 C7 Si1 112.4(2) . .
Si2 C7 Si1 120.25(18) . .
C2 C7 H3 102.6 . .
Si2 C7 H3 102.6 . .
Si1 C7 H3 102.6 . .
C4 C8 Si10 108.8(3) . .
C4 C8 Si8 107.1(3) . .
Si10 C8 Si8 122.2(5) . .
C4 C8 Si4 106.6(2) . .
Si10 C8 Si4 63.5(3) . .
Si8 C8 Si4 140.5(3) . .
C4 C8 Si3 107.7(2) . .
Si10 C8 Si3 142.3(3) . .
Si8 C8 Si3 34.6(3) . .
Si4 C8 Si3 114.0(2) . .
C4 C8 Si5 113.9(2) . .
Si10 C8 Si5 47.3(3) . .
Si8 C8 Si5 77.1(4) . .
Si4 C8 Si5 107.03(19) . .
Si3 C8 Si5 107.8(2) . .
C4 C8 Si9 113.6(3) . .
Si10 C8 Si9 103.5(4) . .
Si8 C8 Si9 101.6(4) . .
Si4 C8 Si9 45.1(3) . .
Si3 C8 Si9 69.7(3) . .
Si5 C8 Si9 130.5(3) . .
C6 C9 Si7 112.9(2) . .
C6 C9 Si6 113.0(2) . .
Si7 C9 Si6 119.74(18) . .
C6 C9 H4 102.8 . .
Si7 C9 H4 102.8 . .
Si6 C9 H4 102.8 . .
C11 Si1 C12 106.7(3) . .
C11 Si1 C10 108.4(3) . .
C12 Si1 C10 108.2(3) . .
C11 Si1 C7 109.08(18) . .
C12 Si1 C7 114.5(2) . .
C10 Si1 C7 109.68(18) . .
C15 Si2 C13 107.8(2) . .
C15 Si2 C14 110.8(3) . .
C13 Si2 C14 106.2(2) . .
C15 Si2 C7 108.25(18) . .
C13 Si2 C7 108.30(18) . .
C14 Si2 C7 115.3(2) . .
C18 Si3 C16 110.3(5) . .
C18 Si3 C8 121.1(3) . .
C16 Si3 C8 118.4(4) . .
C18 Si3 C17 103.9(5) . .
C16 Si3 C17 90.4(8) . .
C8 Si3 C17 106.7(4) . .
C20 Si4 C21 104.0(7) . .
C20 Si4 C8 117.5(5) . .
C21 Si4 C8 115.0(3) . .
C20 Si4 C19 100.0(8) . .
C21 Si4 C19 109.9(4) . .
C8 Si4 C19 109.3(4) . .
C23 Si5 C24 104.6(9) . .
C23 Si5 C22 102.7(7) . .
C24 Si5 C22 103.2(4) . .
C23 Si5 C8 115.9(7) . .
C24 Si5 C8 113.7(4) . .
C22 Si5 C8 115.3(2) . .
C27 Si6 C26 109.2(2) . .
C27 Si6 C25 109.8(2) . .
C26 Si6 C25 106.2(3) . .
C27 Si6 C9 108.01(16) . .
C26 Si6 C9 109.24(19) . .
C25 Si6 C9 114.3(2) . .
C30 Si7 C29 111.1(2) . .
C30 Si7 C28 108.2(3) . .
C29 Si7 C28 105.2(2) . .
C30 Si7 C9 107.48(19) . .
C29 Si7 C9 109.32(17) . .
C28 Si7 C9 115.5(2) . .
Si1 C10 H5 109.5 . .
Si1 C10 H6 109.5 . .
H5 C10 H6 109.5 . .
Si1 C10 H7 109.5 . .
H5 C10 H7 109.5 . .
H6 C10 H7 109.5 . .
Si1 C11 H8 109.5 . .
Si1 C11 H9 109.5 . .
H8 C11 H9 109.5 . .
Si1 C11 H10 109.5 . .
H8 C11 H10 109.5 . .
H9 C11 H10 109.5 . .
Si1 C12 H11 109.5 . .
Si1 C12 H12 109.5 . .
H11 C12 H12 109.5 . .
Si1 C12 H13 109.5 . .
H11 C12 H13 109.5 . .
H12 C12 H13 109.5 . .
Si2 C13 H14 109.5 . .
Si2 C13 H15 109.5 . .
H14 C13 H15 109.5 . .
Si2 C13 H16 109.5 . .
H14 C13 H16 109.5 . .
H15 C13 H16 109.5 . .
Si2 C14 H17 109.5 . .
Si2 C14 H18 109.5 . .
H17 C14 H18 109.5 . .
Si2 C14 H19 109.5 . .
H17 C14 H19 109.5 . .
H18 C14 H19 109.5 . .
Si2 C15 H20 109.5 . .
Si2 C15 H21 109.5 . .
H20 C15 H21 109.5 . .
Si2 C15 H22 109.5 . .
H20 C15 H22 109.5 . .
H21 C15 H22 109.5 . .
Si3 C16 H41 109.5 . .
Si3 C16 H42 109.5 . .
H41 C16 H42 109.5 . .
Si3 C16 H43 109.5 . .
H41 C16 H43 109.5 . .
H42 C16 H43 109.5 . .
Si3 C17 H44 109.5 . .
Si3 C17 H45 109.5 . .
H44 C17 H45 109.5 . .
Si3 C17 H46 109.5 . .
H44 C17 H46 109.5 . .
H45 C17 H46 109.5 . .
Si3 C18 H47 109.5 . .
Si3 C18 H48 109.5 . .
H47 C18 H48 109.5 . .
Si3 C18 H49 109.5 . .
H47 C18 H49 109.5 . .
H48 C18 H49 109.5 . .
Si4 C19 H50 109.5 . .
Si4 C19 H51 109.5 . .
H50 C19 H51 109.5 . .
Si4 C19 H52 109.5 . .
H50 C19 H52 109.5 . .
H51 C19 H52 109.5 . .
Si4 C20 H53 109.5 . .
Si4 C20 H54 109.5 . .
H53 C20 H54 109.5 . .
Si4 C20 H55 109.5 . .
H53 C20 H55 109.5 . .
H54 C20 H55 109.5 . .
Si4 C21 H56 109.5 . .
Si4 C21 H57 109.5 . .
H56 C21 H57 109.5 . .
Si4 C21 H58 109.5 . .
H56 C21 H58 109.5 . .
H57 C21 H58 109.5 . .
Si5 C22 H59 109.5 . .
Si5 C22 H60 109.5 . .
H59 C22 H60 109.5 . .
Si5 C22 H61 109.5 . .
H59 C22 H61 109.5 . .
H60 C22 H61 109.5 . .
Si5 C23 H62 109.5 . .
Si5 C23 H63 109.5 . .
H62 C23 H63 109.5 . .
Si5 C23 H64 109.5 . .
H62 C23 H64 109.5 . .
H63 C23 H64 109.5 . .
Si5 C24 H65 109.5 . .
Si5 C24 H66 109.5 . .
H65 C24 H66 109.5 . .
Si5 C24 H67 109.5 . .
H65 C24 H67 109.5 . .
H66 C24 H67 109.5 . .
Si6 C25 H23 109.5 . .
Si6 C25 H24 109.5 . .
H23 C25 H24 109.5 . .
Si6 C25 H25 109.5 . .
H23 C25 H25 109.5 . .
H24 C25 H25 109.5 . .
Si6 C26 H26 109.5 . .
Si6 C26 H27 109.5 . .
H26 C26 H27 109.5 . .
Si6 C26 H28 109.5 . .
H26 C26 H28 109.5 . .
H27 C26 H28 109.5 . .
Si6 C27 H29 109.5 . .
Si6 C27 H30 109.5 . .
H29 C27 H30 109.5 . .
Si6 C27 H31 109.5 . .
H29 C27 H31 109.5 . .
H30 C27 H31 109.5 . .
Si7 C28 H32 109.5 . .
Si7 C28 H33 109.5 . .
H32 C28 H33 109.5 . .
Si7 C28 H34 109.5 . .
H32 C28 H34 109.5 . .
H33 C28 H34 109.5 . .
Si7 C29 H35 109.5 . .
Si7 C29 H36 109.5 . .
H35 C29 H36 109.5 . .
Si7 C29 H37 109.5 . .
H35 C29 H37 109.5 . .
H36 C29 H37 109.5 . .
Si7 C30 H38 109.5 . .
Si7 C30 H39 109.5 . .
H38 C30 H39 109.5 . .
Si7 C30 H40 109.5 . .
H38 C30 H40 109.5 . .
H39 C30 H40 109.5 . .
C8 Si8 C32 110.1(5) . .
C8 Si8 C31 107.7(16) . .
C32 Si8 C31 104.3(15) . .
C8 Si8 C33 112(3) . .
C32 Si8 C33 116.2(15) . .
C31 Si8 C33 106(3) . .
C36 Si9 C35 108(3) . .
C36 Si9 C34 96.5(14) . .
C35 Si9 C34 124(3) . .
C36 Si9 C8 115.3(11) . .
C35 Si9 C8 107(3) . .
C34 Si9 C8 106.7(6) . .
C8 Si10 C39 133(3) . .
C8 Si10 C37 108.1(15) . .
C39 Si10 C37 94(5) . .
C8 Si10 C38 120.6(11) . .
C39 Si10 C38 96(3) . .
C37 Si10 C38 95(2) . .
Si8 C31 H68 109.5 . .
Si8 C31 H69 109.5 . .
H68 C31 H69 109.5 . .
Si8 C31 H70 109.5 . .
H68 C31 H70 109.5 . .
H69 C31 H70 109.5 . .
Si8 C32 H71 109.5 . .
Si8 C32 H72 109.5 . .
H71 C32 H72 109.5 . .
Si8 C32 H73 109.5 . .
H71 C32 H73 109.5 . .
H72 C32 H73 109.5 . .
Si8 C33 H74 109.5 . .
Si8 C33 H75 109.5 . .
H74 C33 H75 109.5 . .
Si8 C33 H76 109.5 . .
H74 C33 H76 109.5 . .
H75 C33 H76 109.5 . .
Si9 C34 H77 109.5 . .
Si9 C34 H78 109.5 . .
H77 C34 H78 109.5 . .
Si9 C34 H79 109.5 . .
H77 C34 H79 109.5 . .
H78 C34 H79 109.5 . .
Si9 C35 H80 109.5 . .
Si9 C35 H81 109.5 . .
H80 C35 H81 109.5 . .
Si9 C35 H82 109.5 . .
H80 C35 H82 109.5 . .
H81 C35 H82 109.5 . .
Si9 C36 H83 109.5 . .
Si9 C36 H84 109.5 . .
H83 C36 H84 109.5 . .
Si9 C36 H85 109.5 . .
H83 C36 H85 109.5 . .
H84 C36 H85 109.5 . .
Si10 C37 H95 109.5 . .
Si10 C37 H96 109.5 . .
H95 C37 H96 109.5 . .
Si10 C37 H97 109.5 . .
H95 C37 H97 109.5 . .
H96 C37 H97 109.5 . .
Si10 C38 H89 109.5 . .
Si10 C38 H90 109.5 . .
H89 C38 H90 109.5 . .
Si10 C38 H91 109.5 . .
H89 C38 H91 109.5 . .
H90 C38 H91 109.5 . .
Si10 C39 H92 109.5 . .
Si10 C39 H93 109.5 . .
H92 C39 H93 109.5 . .
Si10 C39 H94 109.5 . .
H92 C39 H94 109.5 . .
H93 C39 H94 109.5 . .
O2 Li1 O2 180.00(14) 3_656 .
O2 Li1 O1 86.84(17) 3_656 3_656
O2 Li1 O1 93.16(17) . 3_656
O2 Li1 O1 93.16(18) 3_656 .
O2 Li1 O1 86.84(17) . .
O1 Li1 O1 180.0(3) 3_656 .
O2 Li1 O3 93.09(14) 3_656 .
O2 Li1 O3 86.91(14) . .
O1 Li1 O3 85.9(2) 3_656 .
O1 Li1 O3 94.1(2) . .
O2 Li1 O3 86.91(14) 3_656 3_656
O2 Li1 O3 93.09(14) . 3_656
O1 Li1 O3 94.1(2) 3_656 3_656
O1 Li1 O3 85.9(2) . 3_656
O3 Li1 O3 180.0(3) . 3_656
C40 O1 C47 53.2(8) . 3_656
C40 O1 C41 122.3(7) . .
C47 O1 C41 85.1(7) 3_656 .
C40 O1 C46 82.8(8) . 3_656
C47 O1 C46 102.8(7) 3_656 3_656
C41 O1 C46 68.4(5) . 3_656
C40 O1 Li1 134.6(7) . .
C47 O1 Li1 145.7(7) 3_656 .
C41 O1 Li1 102.7(5) . .
C46 O1 Li1 111.1(4) 3_656 .
C48 O2 C43 78.5(8) 3_656 .
C48 O2 C42 72.8(7) 3_656 .
C43 O2 C42 111.5(6) . .
C48 O2 C49 113.4(6) 3_656 3_656
C43 O2 C49 74.8(6) . 3_656
C42 O2 C49 63.0(6) . 3_656
C48 O2 Li1 134.7(5) 3_656 .
C43 O2 Li1 133.7(5) . .
C42 O2 Li1 109.5(4) . .
C49 O2 Li1 106.6(4) 3_656 .
C51 O3 C44 62.0(7) 3_656 .
C51 O3 C50 120.4(7) 3_656 3_656
C44 O3 C50 67.6(7) . 3_656
C51 O3 C45 81.7(8) 3_656 .
C44 O3 C45 102.8(6) . .
C50 O3 C45 80.4(7) 3_656 .
C51 O3 Li1 135.7(6) 3_656 .
C44 O3 Li1 144.2(6) . .
C50 O3 Li1 103.8(4) 3_656 .
C45 O3 Li1 110.0(4) . .
O1 C40 H98 109.5 . .
O1 C40 H99 109.5 . .
H98 C40 H99 109.5 . .
O1 C40 H100 109.5 . .
H98 C40 H100 109.5 . .
H99 C40 H100 109.5 . .
C42 C41 O1 118.8(7) . .
C42 C41 H101 107.6 . .
O1 C41 H101 107.6 . .
C42 C41 H102 107.6 . .
O1 C41 H102 107.6 . .
H101 C41 H102 107.0 . .
O2 C42 C41 109.2(6) . .
O2 C42 H103 109.8 . .
C41 C42 H103 109.8 . .
O2 C42 H104 109.8 . .
C41 C42 H104 109.8 . .
H103 C42 H104 108.3 . .
O2 C43 H105 109.5 . .
O2 C43 H106 109.5 . .
H105 C43 H106 109.5 . .
O2 C43 H107 109.5 . .
H105 C43 H107 109.5 . .
H106 C43 H107 109.5 . .
O3 C44 H116 109.5 . .
O3 C44 H117 109.5 . .
H116 C44 H117 109.5 . .
O3 C44 H118 109.5 . .
H116 C44 H118 109.5 . .
H117 C44 H118 109.5 . .
C46 C45 O3 111.3(6) . .
C46 C45 H112 109.4 . .
O3 C45 H112 109.4 . .
C46 C45 H113 109.4 . .
O3 C45 H113 109.4 . .
H112 C45 H113 108.0 . .
C45 C46 O1 111.3(7) . 3_656
C45 C46 H114 109.4 . .
O1 C46 H114 109.4 3_656 .
C45 C46 H115 109.4 . .
O1 C46 H115 109.4 3_656 .
H114 C46 H115 108.0 . .
O1 C47 H122 109.5 3_656 .
O1 C47 H123 109.5 3_656 .
H122 C47 H123 109.5 . .
O1 C47 H124 109.5 3_656 .
H122 C47 H124 109.5 . .
H123 C47 H124 109.5 . .
O2 C48 H125 109.5 3_656 .
O2 C48 H126 109.5 3_656 .
H125 C48 H126 109.5 . .
O2 C48 H127 109.5 3_656 .
H125 C48 H127 109.5 . .
H126 C48 H127 109.5 . .
O2 C49 C50 111.8(7) 3_656 .
O2 C49 H108 109.3 3_656 .
C50 C49 H108 109.3 . .
O2 C49 H109 109.3 3_656 .
C50 C49 H109 109.3 . .
H108 C49 H109 107.9 . .
O3 C50 C49 118.9(7) 3_656 .
O3 C50 H110 107.6 3_656 .
C49 C50 H110 107.6 . .
O3 C50 H111 107.6 3_656 .
C49 C50 H111 107.6 . .
H110 C50 H111 107.0 . .
O3 C51 H119 109.5 3_656 .
O3 C51 H120 109.5 3_656 .
H119 C51 H120 109.5 . .
O3 C51 H121 109.5 3_656 .
H119 C51 H121 109.5 . .
H120 C51 H121 109.5 . .

loop_
_geom_bond_atom_site_label_1
_geom_bond_atom_site_label_2
_geom_bond_distance
_geom_bond_site_symmetry_2
Sb1 C1 2.217(3) .
Sb1 Sb1 2.7511(4) 3
C1 C6 1.418(5) .
C1 C2 1.419(5) .
C2 C3 1.401(5) .
C2 C7 1.518(5) .
C3 C4 1.402(5) .
C3 H1 0.9500 .
C4 C5 1.399(5) .
C4 C8 1.562(5) .
C5 C6 1.402(5) .
C5 H2 0.9500 .
C6 C9 1.521(4) .
C7 Si2 1.887(4) .
C7 Si1 1.897(3) .
C7 H3 1.0000 .
C8 Si10 1.875(9) .
C8 Si8 1.880(7) .
C8 Si4 1.897(4) .
C8 Si3 1.912(4) .
C8 Si5 1.922(4) .
C8 Si9 2.041(8) .
C9 Si7 1.880(3) .
C9 Si6 1.887(3) .
C9 H4 1.0000 .
Si1 C11 1.848(5) .
Si1 C12 1.862(5) .
Si1 C10 1.870(5) .
Si2 C15 1.858(5) .
Si2 C13 1.859(4) .
Si2 C14 1.880(5) .
Si3 C18 1.748(9) .
Si3 C16 1.805(11) .
Si3 C17 1.982(11) .
Si4 C20 1.831(13) .
Si4 C21 1.879(6) .
Si4 C19 1.899(12) .
Si5 C23 1.738(18) .
Si5 C24 1.872(10) .
Si5 C22 1.872(6) .
Si6 C27 1.867(4) .
Si6 C26 1.867(5) .
Si6 C25 1.878(5) .
Si7 C30 1.862(5) .
Si7 C29 1.865(4) .
Si7 C28 1.868(5) .
C10 H5 0.9800 .
C10 H6 0.9800 .
C10 H7 0.9800 .
C11 H8 0.9800 .
C11 H9 0.9800 .
C11 H10 0.9800 .
C12 H11 0.9800 .
C12 H12 0.9800 .
C12 H13 0.9800 .
C13 H14 0.9800 .
C13 H15 0.9800 .
C13 H16 0.9800 .
C14 H17 0.9800 .
C14 H18 0.9800 .
C14 H19 0.9800 .
C15 H20 0.9800 .
C15 H21 0.9800 .
C15 H22 0.9800 .
C16 H41 0.9800 .
C16 H42 0.9800 .
C16 H43 0.9800 .
C17 H44 0.9800 .
C17 H45 0.9800 .
C17 H46 0.9800 .
C18 H47 0.9800 .
C18 H48 0.9800 .
C18 H49 0.9800 .
C19 H50 0.9800 .
C19 H51 0.9800 .
C19 H52 0.9800 .
C20 H53 0.9800 .
C20 H54 0.9800 .
C20 H55 0.9800 .
C21 H56 0.9800 .
C21 H57 0.9800 .
C21 H58 0.9800 .
C22 H59 0.9800 .
C22 H60 0.9800 .
C22 H61 0.9800 .
C23 H62 0.9800 .
C23 H63 0.9800 .
C23 H64 0.9800 .
C24 H65 0.9800 .
C24 H66 0.9800 .
C24 H67 0.9800 .
C25 H23 0.9800 .
C25 H24 0.9800 .
C25 H25 0.9800 .
C26 H26 0.9800 .
C26 H27 0.9800 .
C26 H28 0.9800 .
C27 H29 0.9800 .
C27 H30 0.9800 .
C27 H31 0.9800 .
C28 H32 0.9800 .
C28 H33 0.9800 .
C28 H34 0.9800 .
C29 H35 0.9800 .
C29 H36 0.9800 .
C29 H37 0.9800 .
C30 H38 0.9800 .
C30 H39 0.9800 .
C30 H40 0.9800 .
Si8 C32 1.902(15) .
Si8 C31 1.964(19) .
Si8 C33 2.01(6) .
Si9 C36 1.87(3) .
Si9 C35 1.88(2) .
Si9 C34 1.999(18) .
Si10 C39 1.90(2) .
Si10 C37 1.910(18) .
Si10 C38 1.92(3) .
C31 H68 0.9800 .
C31 H69 0.9800 .
C31 H70 0.9800 .
C32 H71 0.9800 .
C32 H72 0.9800 .
C32 H73 0.9800 .
C33 H74 0.9800 .
C33 H75 0.9800 .
C33 H76 0.9800 .
C34 H77 0.9800 .
C34 H78 0.9800 .
C34 H79 0.9800 .
C35 H80 0.9800 .
C35 H81 0.9800 .
C35 H82 0.9800 .
C36 H83 0.9800 .
C36 H84 0.9800 .
C36 H85 0.9800 .
C37 H95 0.9800 .
C37 H96 0.9800 .
C37 H97 0.9800 .
C38 H89 0.9800 .
C38 H90 0.9800 .
C38 H91 0.9800 .
C39 H92 0.9800 .
C39 H93 0.9800 .
C39 H94 0.9800 .
Li1 O2 2.100(3) 3_656
Li1 O2 2.100(3) .
Li1 O1 2.104(4) 3_656
Li1 O1 2.104(4) .
Li1 O3 2.128(4) .
Li1 O3 2.128(4) 3_656
O1 C40 1.127(12) .
O1 C47 1.311(10) 3_656
O1 C41 1.517(10) .
O1 C46 1.670(11) 3_656
O2 C48 1.304(10) 3_656
O2 C43 1.381(10) .
O2 C42 1.469(9) .
O2 C49 1.478(9) 3_656
O3 C51 1.217(10) 3_656
O3 C44 1.288(9) .
O3 C50 1.481(10) 3_656
O3 C45 1.704(10) .
C40 H98 0.9800 .
C40 H99 0.9800 .
C40 H100 0.9800 .
C41 C42 1.500(13) .
C41 H101 0.9900 .
C41 H102 0.9900 .
C42 H103 0.9900 .
C42 H104 0.9900 .
C43 H105 0.9800 .
C43 H106 0.9800 .
C43 H107 0.9800 .
C44 H116 0.9800 .
C44 H117 0.9800 .
C44 H118 0.9800 .
C45 C46 1.493(14) .
C45 H112 0.9900 .
C45 H113 0.9900 .
C46 O1 1.670(11) 3_656
C46 H114 0.9900 .
C46 H115 0.9900 .
C47 O1 1.311(10) 3_656
C47 H122 0.9800 .
C47 H123 0.9800 .
C47 H124 0.9800 .
C48 O2 1.304(10) 3_656
C48 H125 0.9800 .
C48 H126 0.9800 .
C48 H127 0.9800 .
C49 O2 1.478(9) 3_656
C49 C50 1.491(13) .
C49 H108 0.9900 .
C49 H109 0.9900 .
C50 O3 1.481(10) 3_656
C50 H110 0.9900 .
C50 H111 0.9900 .
C51 O3 1.217(10) 3_656
C51 H119 0.9800 .
C51 H120 0.9800 .
C51 H121 0.9800 .

loop_
_geom_torsion_atom_site_label_1
_geom_torsion_atom_site_label_2
_geom_torsion_atom_site_label_3
_geom_torsion_atom_site_label_4
_geom_torsion
_geom_torsion_site_symmetry_1
_geom_torsion_site_symmetry_4
Sb1 Sb1 C1 C6 -113.9(2) 3 .
Sb1 Sb1 C1 C2 76.3(2) 3 .
C6 C1 C2 C3 -1.2(4) . .
Sb1 C1 C2 C3 168.9(2) . .
C6 C1 C2 C7 179.3(3) . .
Sb1 C1 C2 C7 -10.6(4) . .
C1 C2 C3 C4 0.4(5) . .
C7 C2 C3 C4 179.9(3) . .
C2 C3 C4 C5 1.0(5) . .
C2 C3 C4 C8 -178.5(3) . .
C3 C4 C5 C6 -1.6(5) . .
C8 C4 C5 C6 177.8(3) . .
C4 C5 C6 C1 0.8(5) . .
C4 C5 C6 C9 -176.9(3) . .
C2 C1 C6 C5 0.7(4) . .
Sb1 C1 C6 C5 -169.6(2) . .
C2 C1 C6 C9 178.3(3) . .
Sb1 C1 C6 C9 8.0(4) . .
C3 C2 C7 Si2 61.2(3) . .
C1 C2 C7 Si2 -119.3(3) . .
C3 C2 C7 Si1 -79.4(3) . .
C1 C2 C7 Si1 100.1(3) . .
C5 C4 C8 Si10 49.3(5) . .
C3 C4 C8 Si10 -131.3(4) . .
C5 C4 C8 Si8 -84.6(5) . .
C3 C4 C8 Si8 94.8(5) . .
C5 C4 C8 Si4 116.3(3) . .
C3 C4 C8 Si4 -64.3(4) . .
C5 C4 C8 Si3 -120.9(3) . .
C3 C4 C8 Si3 58.4(4) . .
C5 C4 C8 Si5 -1.5(4) . .
C3 C4 C8 Si5 177.9(3) . .
C5 C4 C8 Si9 164.0(4) . .
C3 C4 C8 Si9 -16.6(5) . .
C5 C6 C9 Si7 -70.9(3) . .
C1 C6 C9 Si7 111.4(3) . .
C5 C6 C9 Si6 68.9(3) . .
C1 C6 C9 Si6 -108.8(3) . .
C2 C7 Si1 C11 -146.9(3) . .
Si2 C7 Si1 C11 75.5(3) . .
C2 C7 Si1 C12 93.6(4) . .
Si2 C7 Si1 C12 -44.0(4) . .
C2 C7 Si1 C10 -28.3(3) . .
Si2 C7 Si1 C10 -165.9(3) . .
C2 C7 Si2 C15 33.4(3) . .
Si1 C7 Si2 C15 170.6(2) . .
C2 C7 Si2 C13 150.1(3) . .
Si1 C7 Si2 C13 -72.7(3) . .
C2 C7 Si2 C14 -91.2(3) . .
Si1 C7 Si2 C14 46.0(3) . .
C4 C8 Si3 C18 -45.3(6) . .
Si10 C8 Si3 C18 149.9(7) . .
Si8 C8 Si3 C18 -140.0(6) . .
Si4 C8 Si3 C18 72.7(5) . .
Si5 C8 Si3 C18 -168.6(5) . .
Si9 C8 Si3 C18 63.9(5) . .
C4 C8 Si3 C16 172.8(8) . .
Si10 C8 Si3 C16 8.0(10) . .
Si8 C8 Si3 C16 78.1(9) . .
Si4 C8 Si3 C16 -69.2(8) . .
Si5 C8 Si3 C16 49.5(8) . .
Si9 C8 Si3 C16 -77.9(8) . .
C4 C8 Si3 C17 72.9(4) . .
Si10 C8 Si3 C17 -91.9(7) . .
Si8 C8 Si3 C17 -21.8(5) . .
Si4 C8 Si3 C17 -169.0(4) . .
Si5 C8 Si3 C17 -50.3(4) . .
Si9 C8 Si3 C17 -177.8(4) . .
C4 C8 Si4 C20 71.4(9) . .
Si10 C8 Si4 C20 174.6(9) . .
Si8 C8 Si4 C20 -76.1(10) . .
Si3 C8 Si4 C20 -47.2(9) . .
Si5 C8 Si4 C20 -166.4(8) . .
Si9 C8 Si4 C20 -35.6(9) . .
C4 C8 Si4 C21 -165.6(3) . .
Si10 C8 Si4 C21 -62.5(4) . .
Si8 C8 Si4 C21 46.8(7) . .
Si3 C8 Si4 C21 75.7(4) . .
Si5 C8 Si4 C21 -43.4(4) . .
Si9 C8 Si4 C21 87.3(4) . .
C4 C8 Si4 C19 -41.5(5) . .
Si10 C8 Si4 C19 61.7(5) . .
Si8 C8 Si4 C19 171.0(7) . .
Si3 C8 Si4 C19 -160.2(5) . .
Si5 C8 Si4 C19 80.7(5) . .
Si9 C8 Si4 C19 -148.5(5) . .
C4 C8 Si5 C23 67.2(7) . .
Si10 C8 Si5 C23 -27.0(8) . .
Si8 C8 Si5 C23 170.4(7) . .
Si4 C8 Si5 C23 -50.4(7) . .
Si3 C8 Si5 C23 -173.5(7) . .
Si9 C8 Si5 C23 -95.2(8) . .
C4 C8 Si5 C24 -54.1(5) . .
Si10 C8 Si5 C24 -148.2(6) . .
Si8 C8 Si5 C24 49.1(5) . .
Si4 C8 Si5 C24 -171.6(5) . .
Si3 C8 Si5 C24 65.3(5) . .
Si9 C8 Si5 C24 143.5(6) . .
C4 C8 Si5 C22 -173.0(4) . .
Si10 C8 Si5 C22 92.9(5) . .
Si8 C8 Si5 C22 -69.8(4) . .
Si4 C8 Si5 C22 69.5(4) . .
Si3 C8 Si5 C22 -53.6(4) . .
Si9 C8 Si5 C22 24.6(6) . .
C6 C9 Si6 C27 21.9(3) . .
Si7 C9 Si6 C27 158.7(2) . .
C6 C9 Si6 C26 140.6(3) . .
Si7 C9 Si6 C26 -82.6(3) . .
C6 C9 Si6 C25 -100.6(3) . .
Si7 C9 Si6 C25 36.2(3) . .
C6 C9 Si7 C30 -45.4(3) . .
Si6 C9 Si7 C30 177.8(2) . .
C6 C9 Si7 C29 -166.1(2) . .
Si6 C9 Si7 C29 57.1(3) . .
C6 C9 Si7 C28 75.6(4) . .
Si6 C9 Si7 C28 -61.3(3) . .
C4 C8 Si8 C32 -35.3(7) . .
Si10 C8 Si8 C32 -161.7(6) . .
Si4 C8 Si8 C32 112.1(6) . .
Si3 C8 Si8 C32 61.2(6) . .
Si5 C8 Si8 C32 -146.6(6) . .
Si9 C8 Si8 C32 84.1(6) . .
C4 C8 Si8 C31 77.8(12) . .
Si10 C8 Si8 C31 -48.5(13) . .
Si4 C8 Si8 C31 -134.7(12) . .
Si3 C8 Si8 C31 174.3(13) . .
Si5 C8 Si8 C31 -33.5(12) . .
Si9 C8 Si8 C31 -162.8(12) . .
C4 C8 Si8 C33 -166.1(19) . .
Si10 C8 Si8 C33 67.6(19) . .
Si4 C8 Si8 C33 -19(2) . .
Si3 C8 Si8 C33 -69.6(19) . .
Si5 C8 Si8 C33 82.6(19) . .
Si9 C8 Si8 C33 -46.7(19) . .
C4 C8 Si9 C36 -178.0(14) . .
Si10 C8 Si9 C36 -60.2(15) . .
Si8 C8 Si9 C36 67.3(15) . .
Si4 C8 Si9 C36 -87.7(14) . .
Si3 C8 Si9 C36 81.0(14) . .
Si5 C8 Si9 C36 -15.6(15) . .
C4 C8 Si9 C35 -58(3) . .
Si10 C8 Si9 C35 60(3) . .
Si8 C8 Si9 C35 -173(3) . .
Si4 C8 Si9 C35 32(3) . .
Si3 C8 Si9 C35 -159(3) . .
Si5 C8 Si9 C35 104(3) . .
C4 C8 Si9 C34 76.1(6) . .
Si10 C8 Si9 C34 -166.0(6) . .
Si8 C8 Si9 C34 -38.5(6) . .
Si4 C8 Si9 C34 166.4(7) . .
Si3 C8 Si9 C34 -24.9(5) . .
Si5 C8 Si9 C34 -121.4(6) . .
C4 C8 Si10 C39 -72(5) . .
Si8 C8 Si10 C39 54(5) . .
Si4 C8 Si10 C39 -171(5) . .
Si3 C8 Si10 C39 93(5) . .
Si5 C8 Si10 C39 34(5) . .
Si9 C8 Si10 C39 167(5) . .
C4 C8 Si10 C37 42.6(18) . .
Si8 C8 Si10 C37 168.2(18) . .
Si4 C8 Si10 C37 -57.0(17) . .
Si3 C8 Si10 C37 -152.7(18) . .
Si5 C8 Si10 C37 148.1(18) . .
Si9 C8 Si10 C37 -78.5(18) . .
C4 C8 Si10 C38 150.4(19) . .
Si8 C8 Si10 C38 -84.0(19) . .
Si4 C8 Si10 C38 50.8(19) . .
Si3 C8 Si10 C38 -45(2) . .
Si5 C8 Si10 C38 -104.1(19) . .
Si9 C8 Si10 C38 29.3(19) . .
O2 Li1 O1 C40 2.1(11) 3_656 .
O2 Li1 O1 C40 -177.9(11) . .
O1 Li1 O1 C40 -89(100) 3_656 .
O3 Li1 O1 C40 -91.2(11) . .
O3 Li1 O1 C40 88.8(11) 3_656 .
O2 Li1 O1 C47 89.5(13) 3_656 3_656
O2 Li1 O1 C47 -90.5(13) . 3_656
O1 Li1 O1 C47 -2(100) 3_656 3_656
O3 Li1 O1 C47 -3.9(13) . 3_656
O3 Li1 O1 C47 176.1(13) 3_656 3_656
O2 Li1 O1 C41 -170.4(5) 3_656 .
O2 Li1 O1 C41 9.6(5) . .
O1 Li1 O1 C41 98(100) 3_656 .
O3 Li1 O1 C41 96.3(5) . .
O3 Li1 O1 C41 -83.7(5) 3_656 .
O2 Li1 O1 C46 -98.9(5) 3_656 3_656
O2 Li1 O1 C46 81.1(5) . 3_656
O1 Li1 O1 C46 170(100) 3_656 3_656
O3 Li1 O1 C46 167.8(5) . 3_656
O3 Li1 O1 C46 -12.2(5) 3_656 3_656
O2 Li1 O2 C48 -26(100) 3_656 3_656
O1 Li1 O2 C48 106.2(9) 3_656 3_656
O1 Li1 O2 C48 -73.8(9) . 3_656
O3 Li1 O2 C48 -168.1(9) . 3_656
O3 Li1 O2 C48 11.9(9) 3_656 3_656
O2 Li1 O2 C43 -150(100) 3_656 .
O1 Li1 O2 C43 -17.6(7) 3_656 .
O1 Li1 O2 C43 162.4(7) . .
O3 Li1 O2 C43 68.1(7) . .
O3 Li1 O2 C43 -111.9(7) 3_656 .
O2 Li1 O2 C42 58(100) 3_656 .
O1 Li1 O2 C42 -169.0(5) 3_656 .
O1 Li1 O2 C42 11.0(5) . .
O3 Li1 O2 C42 -83.3(5) . .
O3 Li1 O2 C42 96.7(5) 3_656 .
O2 Li1 O2 C49 125(100) 3_656 3_656
O1 Li1 O2 C49 -102.3(5) 3_656 3_656
O1 Li1 O2 C49 77.7(5) . 3_656
O3 Li1 O2 C49 -16.6(5) . 3_656
O3 Li1 O2 C49 163.4(5) 3_656 3_656
O2 Li1 O3 C51 -6.2(11) 3_656 3_656
O2 Li1 O3 C51 173.8(11) . 3_656
O1 Li1 O3 C51 -92.8(11) 3_656 3_656
O1 Li1 O3 C51 87.2(11) . 3_656
O3 Li1 O3 C51 107(100) 3_656 3_656
O2 Li1 O3 C44 -112.2(9) 3_656 .
O2 Li1 O3 C44 67.8(9) . .
O1 Li1 O3 C44 161.2(9) 3_656 .
O1 Li1 O3 C44 -18.8(9) . .
O3 Li1 O3 C44 1(100) 3_656 .
O2 Li1 O3 C50 177.1(6) 3_656 3_656
O2 Li1 O3 C50 -2.9(6) . 3_656
O1 Li1 O3 C50 90.5(6) 3_656 3_656
O1 Li1 O3 C50 -89.5(6) . 3_656
O3 Li1 O3 C50 -70(100) 3_656 3_656
O2 Li1 O3 C45 92.5(5) 3_656 .
O2 Li1 O3 C45 -87.5(5) . .
O1 Li1 O3 C45 5.9(5) 3_656 .
O1 Li1 O3 C45 -174.1(5) . .
O3 Li1 O3 C45 -154(100) 3_656 .
C40 O1 C41 C42 155.1(11) . .
C47 O1 C41 C42 115.0(10) 3_656 .
C46 O1 C41 C42 -139.1(10) 3_656 .
Li1 O1 C41 C42 -31.2(9) . .
C48 O2 C42 C41 102.9(9) 3_656 .
C43 O2 C42 C41 172.6(8) . .
C49 O2 C42 C41 -128.5(9) 3_656 .
Li1 O2 C42 C41 -29.3(9) . .
O1 C41 C42 O2 42.7(11) . .
C51 O3 C45 C46 110.5(10) 3_656 .
C44 O3 C45 C46 169.2(9) . .
C50 O3 C45 C46 -126.5(9) 3_656 .
Li1 O3 C45 C46 -25.3(9) . .
O3 C45 C46 O1 35.5(11) . 3_656
O2 C49 C50 O3 40.7(13) 3_656 3_656
